data_7007024
loop_
_publ_author_name
'Liu, Fenghui'
'Chen, Wanzhi'
'Wang, Daqi'

_publ_section_title
;
 Synthesis and characterization of amidate bridged dimeric and
 oligomeric platinum complexes having short platinum-platinum
 interactions.
;
_journal_issue 28
_journal_name_full 'Dalton transactions (Cambridge, England : 2003)'
_journal_page_first 3445
_journal_page_last 3453
_journal_paper_doi 10.1039/b516410a
_journal_year 2006
_chemical_formula_sum 'C33 H70 Cl8 N8 O7 Pt5'
_chemical_formula_weight 1950.02
_chemical_name_systematic
;
?
;
_space_group_IT_number 2
_symmetry_cell_setting triclinic
_symmetry_space_group_name_Hall '-P 1'
_symmetry_space_group_name_H-M 'P -1'
_atom_sites_solution_hydrogens geom
_atom_sites_solution_primary direct
_atom_sites_solution_secondary difmap
_audit_creation_method SHELXL-97
_cell_angle_alpha 73.253(7)
_cell_angle_beta 76.759(7)
_cell_angle_gamma 68.931(8)
_cell_formula_units_Z 1
_cell_length_a 9.764(6)
_cell_length_b 11.444(7)
_cell_length_c 15.520(10)
_cell_measurement_temperature 293(2)
_cell_volume 1534.3(17)
_computing_cell_refinement 'Bruker SMART'
_computing_data_collection 'Bruker SMART'
_computing_data_reduction 'Bruker SAINT'
_computing_molecular_graphics 'Bruker SHELXTL'
_computing_publication_material 'Bruker SHELXTL'
_computing_structure_refinement 'SHELXL-97 (Sheldrick, 1997)'
_computing_structure_solution 'SHELXS-97 (Sheldrick, 1990)'
_diffrn_ambient_temperature 293(2)
_diffrn_measured_fraction_theta_full 0.916
_diffrn_measured_fraction_theta_max 0.916
_diffrn_measurement_device_type 'CCD area detector'
_diffrn_measurement_method 'phi and omega scans'
_diffrn_radiation_monochromator graphite
_diffrn_radiation_source 'fine-focus sealed tube'
_diffrn_radiation_type MoK\a
_diffrn_radiation_wavelength 0.71073
_diffrn_reflns_av_R_equivalents 0.0370
_diffrn_reflns_av_sigmaI/netI 0.0656
_diffrn_reflns_limit_h_max 8
_diffrn_reflns_limit_h_min -8
_diffrn_reflns_limit_k_max 10
_diffrn_reflns_limit_k_min -9
_diffrn_reflns_limit_l_max 13
_diffrn_reflns_limit_l_min -14
_diffrn_reflns_number 2946
_diffrn_reflns_theta_full 19.00
_diffrn_reflns_theta_max 19.00
_diffrn_reflns_theta_min 4.86
_exptl_absorpt_coefficient_mu 11.747
_exptl_absorpt_correction_T_max 0.3863
_exptl_absorpt_correction_T_min 0.0916
_exptl_absorpt_correction_type multi-scan
_exptl_absorpt_process_details sadabs
_exptl_crystal_colour red
_exptl_crystal_density_diffrn 2.110
_exptl_crystal_density_method 'not measured'
_exptl_crystal_description prism
_exptl_crystal_F_000 906
_exptl_crystal_size_max 0.39
_exptl_crystal_size_mid 0.18
_exptl_crystal_size_min 0.10
_refine_diff_density_max 2.048
_refine_diff_density_min -1.480
_refine_diff_density_rms 0.226
_refine_ls_extinction_method none
_refine_ls_goodness_of_fit_ref 1.039
_refine_ls_hydrogen_treatment constr
_refine_ls_matrix_type full
_refine_ls_number_parameters 313
_refine_ls_number_reflns 2253
_refine_ls_number_restraints 104
_refine_ls_restrained_S_all 1.022
_refine_ls_R_factor_all 0.0498
_refine_ls_R_factor_gt 0.0480
_refine_ls_shift/su_max 0.000
_refine_ls_shift/su_mean 0.000
_refine_ls_structure_factor_coef Fsqd
_refine_ls_weighting_details 'calc w=1/[\s^2^(Fo^2^)+(0.1024P)^2^+0.0000P] where P=(Fo^2^+2Fc^2^)/3'
_refine_ls_weighting_scheme calc
_refine_ls_wR_factor_gt 0.1307
_refine_ls_wR_factor_ref 0.1333
_reflns_number_gt 2099
_reflns_number_total 2253
_reflns_threshold_expression >2sigma(I)
_cod_data_source_file b516410a.txt
_cod_data_source_block pt5a
_cod_depositor_comments
;
The following automatic conversions were performed:
'_symmetry_cell_setting' value 'Triclinic' changed to 'triclinic'
according to '/home/saulius/struct/CIF-dictionaries/cif_core.dic'
dictionary named 'cif_core.dic' version 2.4.1 from 2010-06-29.

Automatic conversion script
Id: cif_fix_enum 1527 2010-12-29 10:47:43Z saulius 
;
_cod_original_sg_symbol_H-M P-1
_cod_database_code 7007024

loop_
_symmetry_equiv_pos_as_xyz
'x, y, z'
'-x, -y, -z'

loop_
_atom_site_label
_atom_site_type_symbol
_atom_site_fract_x
_atom_site_fract_y
_atom_site_fract_z
_atom_site_U_iso_or_equiv
_atom_site_adp_type
_atom_site_occupancy
_atom_site_symmetry_multiplicity
_atom_site_calc_flag
_atom_site_refinement_flags
_atom_site_disorder_assembly
_atom_site_disorder_group
C1 C 0.4890(18) 0.1639(18) 0.2642(13) 0.049(4) Uani 1 1 d . . .
C2 C 0.398(2) 0.2060(17) 0.3496(11) 0.067(5) Uani 1 1 d . . .
C3 C 0.502(2) 0.233(2) 0.3974(12) 0.084(6) Uani 1 1 d . . .
H3A H 0.5951 0.1659 0.3975 0.126 Uiso 1 1 calc R . .
H3B H 0.4573 0.2374 0.4589 0.126 Uiso 1 1 calc R . .
H3C H 0.5173 0.3140 0.3656 0.126 Uiso 1 1 calc R . .
C4 C 0.266(2) 0.3289(17) 0.3296(13) 0.077(6) Uani 1 1 d . . .
H4A H 0.3020 0.4010 0.3018 0.116 Uiso 1 1 calc R . .
H4B H 0.2025 0.3428 0.3853 0.116 Uiso 1 1 calc R . .
H4C H 0.2115 0.3198 0.2890 0.116 Uiso 1 1 calc R . .
C5 C 0.335(2) 0.0978(19) 0.4058(13) 0.093(7) Uani 1 1 d . . .
H5A H 0.2906 0.0730 0.3674 0.140 Uiso 1 1 calc R . .
H5B H 0.2605 0.1277 0.4540 0.140 Uiso 1 1 calc R . .
H5C H 0.4127 0.0252 0.4311 0.140 Uiso 1 1 calc R . .
C6 C 0.8645(18) 0.1544(18) 0.1587(12) 0.047(4) Uani 1 1 d . . .
C7 C 0.9733(16) 0.1907(15) 0.1936(11) 0.053(5) Uani 1 1 d . . .
C8 C 0.998(2) 0.3194(18) 0.1341(14) 0.085(6) Uani 1 1 d . . .
H8A H 1.0230 0.3148 0.0713 0.128 Uiso 1 1 calc R . .
H8B H 1.0779 0.3324 0.1527 0.128 Uiso 1 1 calc R . .
H8C H 0.9093 0.3897 0.1416 0.128 Uiso 1 1 calc R . .
C9 C 1.1283(17) 0.0811(18) 0.1928(13) 0.078(6) Uani 1 1 d . . .
H9A H 1.1160 0.0016 0.2302 0.117 Uiso 1 1 calc R . .
H9B H 1.1960 0.1037 0.2161 0.117 Uiso 1 1 calc R . .
H9C H 1.1671 0.0714 0.1317 0.117 Uiso 1 1 calc R . .
C10 C 0.908(2) 0.210(2) 0.2863(14) 0.099(7) Uani 1 1 d . . .
H10A H 0.8197 0.2824 0.2834 0.149 Uiso 1 1 calc R . .
H10B H 0.9783 0.2246 0.3129 0.149 Uiso 1 1 calc R . .
H10C H 0.8845 0.1343 0.3228 0.149 Uiso 1 1 calc R . .
C11 C 0.7997(18) -0.1835(16) 0.2789(13) 0.068(5) Uani 1 1 d . . .
H11 H 0.8164 -0.1512 0.3263 0.082 Uiso 1 1 calc R . .
C12 C 0.943(3) -0.275(2) 0.2446(16) 0.093(7) Uani 1 1 d . . .
C13 C 0.920(3) -0.385(2) 0.2368(19) 0.116(10) Uani 1 1 d . . .
H13A H 0.9835 -0.4615 0.2727 0.140 Uiso 1 1 calc R . .
H13B H 0.9444 -0.3922 0.1739 0.140 Uiso 1 1 calc R . .
C14 C 0.764(3) -0.375(2) 0.2696(19) 0.113(9) Uani 1 1 d . . .
H14A H 0.7549 -0.4557 0.3096 0.135 Uiso 1 1 calc R . .
H14B H 0.7098 -0.3546 0.2191 0.135 Uiso 1 1 calc R . .
C15 C 0.705(2) -0.2682(19) 0.3206(14) 0.082(6) Uani 1 1 d . . .
H15A H 0.6016 -0.2208 0.3135 0.098 Uiso 1 1 calc R . .
H15B H 0.7121 -0.3027 0.3848 0.098 Uiso 1 1 calc R . .
C16 C 0.080(3) 0.680(3) 0.4598(19) 0.049(9) Uani 0.25 1 d PDU . .
C17 C 0.224(4) 0.573(3) 0.464(4) 0.056(9) Uani 0.25 1 d PDU . .
H17A H 0.2285 0.5134 0.4287 0.067 Uiso 0.25 1 calc PR . .
H17B H 0.2343 0.5259 0.5261 0.067 Uiso 0.25 1 calc PR . .
C18 C 0.348(3) 0.634(4) 0.424(4) 0.057(9) Uani 0.25 1 d PDU . .
H18A H 0.4199 0.6038 0.4659 0.068 Uiso 0.25 1 calc PR . .
H18B H 0.3983 0.6097 0.3671 0.068 Uiso 0.25 1 calc PR . .
C19 C 0.278(4) 0.778(4) 0.408(4) 0.049(9) Uani 0.25 1 d PDU . .
H19A H 0.2963 0.8183 0.3445 0.059 Uiso 0.25 1 calc PR . .
H19B H 0.3198 0.8126 0.4429 0.059 Uiso 0.25 1 calc PR . .
C20 C 0.109(4) 0.807(3) 0.440(4) 0.055(9) Uani 0.25 1 d PDU . .
H20A H 0.0795 0.8407 0.4945 0.066 Uiso 0.25 1 calc PR . .
H20B H 0.0529 0.8688 0.3931 0.066 Uiso 0.25 1 calc PR . .
Cl1 Cl 0.5131(5) -0.0821(4) 0.1591(3) 0.0593(13) Uani 1 1 d . . .
Cl2 Cl 0.8531(5) -0.1101(4) 0.0531(3) 0.0647(14) Uani 1 1 d . . .
Cl3 Cl 0.2601(4) 0.5033(4) 0.0627(3) 0.0587(13) Uani 1 1 d . . .
Cl4 Cl 0.5341(5) 0.5358(4) 0.1317(3) 0.0613(12) Uani 1 1 d . . .
N1 N 0.4762(13) 0.2409(13) 0.1836(9) 0.045(4) Uani 1 1 d . . .
H1 H 0.4034 0.3115 0.1810 0.054 Uiso 1 1 calc R . .
N2 N 0.7707(14) 0.2355(13) 0.1086(10) 0.050(4) Uani 1 1 d . . .
H2 H 0.7802 0.3110 0.0900 0.061 Uiso 1 1 calc R . .
N3 N 0.7352(14) 0.1942(12) -0.0569(8) 0.054(4) Uani 1 1 d . . .
H3D H 0.6821 0.2406 -0.1019 0.080 Uiso 1 1 calc R . .
H3E H 0.7675 0.1118 -0.0593 0.080 Uiso 1 1 calc R . .
H3F H 0.8122 0.2213 -0.0625 0.080 Uiso 1 1 calc R . .
N4 N 0.4236(13) 0.2037(12) 0.0245(9) 0.055(4) Uani 1 1 d . . .
H4D H 0.3715 0.1655 0.0718 0.083 Uiso 1 1 calc R . .
H4E H 0.4549 0.1582 -0.0181 0.083 Uiso 1 1 calc R . .
H4F H 0.3666 0.2825 0.0019 0.083 Uiso 1 1 calc R . .
O1 O 0.5861(12) 0.0518(12) 0.2753(7) 0.055(3) Uani 1 1 d . . .
O2 O 0.8734(12) 0.0347(11) 0.1863(8) 0.060(3) Uani 1 1 d . . .
O3 O 1.062(2) -0.2463(17) 0.2331(12) 0.131(7) Uani 1 1 d . . .
O4 O -0.040(3) 0.667(4) 0.470(3) 0.089(12) Uani 0.25 1 d PDU . .
Pt1 Pt 0.70931(7) -0.02281(6) 0.17127(4) 0.0442(4) Uani 1 1 d . . .
Pt2 Pt 0.60453(6) 0.21503(5) 0.06607(4) 0.0396(4) Uani 1 1 d . . .
Pt3 Pt 0.5000 0.5000 0.0000 0.0434(4) Uani 1 2 d S . .

loop_
_atom_site_aniso_label
_atom_site_aniso_U_11
_atom_site_aniso_U_22
_atom_site_aniso_U_33
_atom_site_aniso_U_23
_atom_site_aniso_U_13
_atom_site_aniso_U_12
C1 0.050(12) 0.052(13) 0.043(13) -0.025(11) 0.008(10) -0.010(10)
C2 0.076(13) 0.060(13) 0.038(12) 0.009(10) -0.001(10) -0.011(11)
C3 0.092(15) 0.108(17) 0.057(13) -0.037(12) -0.015(11) -0.021(13)
C4 0.069(13) 0.063(13) 0.067(14) -0.017(10) 0.005(10) 0.009(11)
C5 0.084(15) 0.089(16) 0.074(15) -0.011(12) 0.039(12) -0.025(12)
C6 0.041(11) 0.052(14) 0.060(12) -0.022(10) 0.011(10) -0.033(10)
C7 0.048(11) 0.052(11) 0.054(12) -0.014(9) -0.002(9) -0.010(9)
C8 0.073(14) 0.080(15) 0.123(19) -0.023(13) -0.032(12) -0.037(11)
C9 0.049(12) 0.085(15) 0.094(16) -0.020(12) -0.030(11) -0.001(10)
C10 0.067(14) 0.17(2) 0.096(17) -0.078(16) 0.003(12) -0.050(14)
C11 0.050(12) 0.048(12) 0.085(14) 0.002(10) -0.010(10) -0.002(10)
C12 0.054(16) 0.10(2) 0.100(18) -0.029(14) 0.009(13) -0.010(15)
C13 0.086(19) 0.061(16) 0.18(3) -0.051(16) 0.053(16) -0.023(14)
C14 0.12(2) 0.051(15) 0.17(2) -0.042(15) -0.077(19) 0.018(13)
C15 0.101(17) 0.074(15) 0.072(15) 0.000(12) -0.026(12) -0.035(13)
C16 0.06(2) 0.069(19) 0.031(18) -0.006(16) -0.007(17) -0.038(16)
C17 0.07(2) 0.066(19) 0.035(18) -0.005(16) -0.011(16) -0.029(16)
C18 0.06(2) 0.069(19) 0.037(18) -0.003(16) -0.007(16) -0.028(17)
C19 0.06(2) 0.064(19) 0.034(18) 0.000(16) -0.012(16) -0.036(17)
C20 0.07(2) 0.068(19) 0.032(18) -0.005(16) -0.010(16) -0.026(17)
Cl1 0.053(3) 0.046(3) 0.082(3) -0.015(2) -0.011(2) -0.016(2)
Cl2 0.062(3) 0.050(3) 0.068(3) -0.024(2) 0.006(2) -0.001(2)
Cl3 0.037(3) 0.047(3) 0.077(3) -0.004(2) 0.005(2) -0.011(2)
Cl4 0.076(3) 0.048(3) 0.059(3) -0.013(2) -0.018(2) -0.012(2)
N1 0.028(8) 0.061(10) 0.028(9) -0.015(8) 0.008(6) 0.001(7)
N2 0.042(9) 0.035(8) 0.075(11) -0.013(7) -0.040(8) 0.006(7)
N3 0.047(8) 0.052(9) 0.051(9) -0.022(7) 0.017(7) -0.009(7)
N4 0.045(8) 0.047(9) 0.075(10) -0.020(7) -0.010(7) -0.009(7)
O1 0.044(7) 0.053(9) 0.055(8) -0.028(6) 0.007(6) 0.004(7)
O2 0.063(8) 0.042(8) 0.078(9) -0.008(6) -0.010(6) -0.023(6)
O3 0.096(13) 0.111(14) 0.137(16) -0.004(11) -0.011(11) 0.002(11)
O4 0.09(2) 0.10(2) 0.06(2) -0.001(19) 0.00(2) -0.03(2)
Pt1 0.0422(6) 0.0294(6) 0.0540(6) -0.0091(4) -0.0053(4) -0.0041(4)
Pt2 0.0383(6) 0.0304(5) 0.0445(6) -0.0077(4) -0.0038(4) -0.0060(4)
Pt3 0.0402(7) 0.0304(7) 0.0523(7) -0.0060(5) -0.0040(5) -0.0067(5)

loop_
_atom_type_symbol
_atom_type_description
_atom_type_scat_dispersion_real
_atom_type_scat_dispersion_imag
_atom_type_scat_source
C C 0.0033 0.0016 'International Tables Vol C Tables 4.2.6.8 and 6.1.1.4'
H H 0.0000 0.0000 'International Tables Vol C Tables 4.2.6.8 and 6.1.1.4'
N N 0.0061 0.0033 'International Tables Vol C Tables 4.2.6.8 and 6.1.1.4'
O O 0.0106 0.0060 'International Tables Vol C Tables 4.2.6.8 and 6.1.1.4'
Pt Pt -1.7033 8.3905 'International Tables Vol C Tables 4.2.6.8 and 6.1.1.4'
Cl Cl 0.1484 0.1585 'International Tables Vol C Tables 4.2.6.8 and 6.1.1.4'

loop_
_geom_angle_atom_site_label_1
_geom_angle_atom_site_label_2
_geom_angle_atom_site_label_3
_geom_angle
_geom_angle_site_symmetry_1
_geom_angle_site_symmetry_3
_geom_angle_publ_flag
O1 C1 N1 121.5(14) . . ?
O1 C1 C2 116.6(17) . . ?
N1 C1 C2 121.8(16) . . ?
C3 C2 C4 108.3(16) . . ?
C3 C2 C1 107.1(14) . . ?
C4 C2 C1 112.8(16) . . ?
C3 C2 C5 114.4(16) . . ?
C4 C2 C5 107.3(16) . . ?
C1 C2 C5 107.0(15) . . ?
C2 C3 H3A 109.5 . . ?
C2 C3 H3B 109.5 . . ?
H3A C3 H3B 109.5 . . ?
C2 C3 H3C 109.5 . . ?
H3A C3 H3C 109.5 . . ?
H3B C3 H3C 109.5 . . ?
C2 C4 H4A 109.5 . . ?
C2 C4 H4B 109.5 . . ?
H4A C4 H4B 109.5 . . ?
C2 C4 H4C 109.5 . . ?
H4A C4 H4C 109.5 . . ?
H4B C4 H4C 109.5 . . ?
C2 C5 H5A 109.5 . . ?
C2 C5 H5B 109.5 . . ?
H5A C5 H5B 109.5 . . ?
C2 C5 H5C 109.5 . . ?
H5A C5 H5C 109.5 . . ?
H5B C5 H5C 109.5 . . ?
N2 C6 O2 123.0(15) . . ?
N2 C6 C7 122.8(15) . . ?
O2 C6 C7 114.2(16) . . ?
C10 C7 C6 107.1(13) . . ?
C10 C7 C9 111.8(15) . . ?
C6 C7 C9 109.8(14) . . ?
C10 C7 C8 108.0(16) . . ?
C6 C7 C8 112.0(14) . . ?
C9 C7 C8 108.0(14) . . ?
C7 C8 H8A 109.5 . . ?
C7 C8 H8B 109.5 . . ?
H8A C8 H8B 109.5 . . ?
C7 C8 H8C 109.5 . . ?
H8A C8 H8C 109.5 . . ?
H8B C8 H8C 109.5 . . ?
C7 C9 H9A 109.5 . . ?
C7 C9 H9B 109.5 . . ?
H9A C9 H9B 109.5 . . ?
C7 C9 H9C 109.5 . . ?
H9A C9 H9C 109.5 . . ?
H9B C9 H9C 109.5 . . ?
C7 C10 H10A 109.5 . . ?
C7 C10 H10B 109.5 . . ?
H10A C10 H10B 109.5 . . ?
C7 C10 H10C 109.5 . . ?
H10A C10 H10C 109.5 . . ?
H10B C10 H10C 109.5 . . ?
C15 C11 C12 102.6(17) . . ?
C15 C11 Pt1 114.0(13) . . ?
C12 C11 Pt1 112.1(13) . . ?
C15 C11 H11 109.3 . . ?
C12 C11 H11 109.3 . . ?
Pt1 C11 H11 109.3 . . ?
O3 C12 C13 131(2) . . ?
O3 C12 C11 118(2) . . ?
C13 C12 C11 111(2) . . ?
C12 C13 C14 108.4(19) . . ?
C12 C13 H13A 110.0 . . ?
C14 C13 H13A 110.0 . . ?
C12 C13 H13B 110.0 . . ?
C14 C13 H13B 110.0 . . ?
H13A C13 H13B 108.4 . . ?
C13 C14 C15 105.3(19) . . ?
C13 C14 H14A 110.7 . . ?
C15 C14 H14A 110.7 . . ?
C13 C14 H14B 110.7 . . ?
C15 C14 H14B 110.7 . . ?
H14A C14 H14B 108.8 . . ?
C11 C15 C14 105.2(18) . . ?
C11 C15 H15A 110.7 . . ?
C14 C15 H15A 110.7 . . ?
C11 C15 H15B 110.7 . . ?
C14 C15 H15B 110.7 . . ?
H15A C15 H15B 108.8 . . ?
O4 C16 C17 125.5(18) . . ?
O4 C16 C20 124.8(18) . . ?
C17 C16 C20 109.7(11) . . ?
C16 C17 C18 107.1(11) . . ?
C16 C17 H17A 110.3 . . ?
C18 C17 H17A 110.3 . . ?
C16 C17 H17B 110.3 . . ?
C18 C17 H17B 110.3 . . ?
H17A C17 H17B 108.5 . . ?
C19 C18 C17 107.9(11) . . ?
C19 C18 H18A 110.1 . . ?
C17 C18 H18A 110.1 . . ?
C19 C18 H18B 110.1 . . ?
C17 C18 H18B 110.1 . . ?
H18A C18 H18B 108.4 . . ?
C18 C19 C20 107.5(11) . . ?
C18 C19 H19A 110.2 . . ?
C20 C19 H19A 110.2 . . ?
C18 C19 H19B 110.2 . . ?
C20 C19 H19B 110.2 . . ?
H19A C19 H19B 108.5 . . ?
C16 C20 C19 105.9(11) . . ?
C16 C20 H20A 110.6 . . ?
C19 C20 H20A 110.6 . . ?
C16 C20 H20B 110.6 . . ?
C19 C20 H20B 110.6 . . ?
H20A C20 H20B 108.7 . . ?
C1 N1 Pt2 128.1(11) . . ?
C1 N1 H1 116.0 . . ?
Pt2 N1 H1 116.0 . . ?
C6 N2 Pt2 129.9(12) . . ?
C6 N2 H2 115.0 . . ?
Pt2 N2 H2 115.0 . . ?
Pt2 N3 H3D 109.5 . . ?
Pt2 N3 H3E 109.5 . . ?
H3D N3 H3E 109.5 . . ?
Pt2 N3 H3F 109.5 . . ?
H3D N3 H3F 109.5 . . ?
H3E N3 H3F 109.5 . . ?
Pt2 N4 H4D 109.5 . . ?
Pt2 N4 H4E 109.5 . . ?
H4D N4 H4E 109.5 . . ?
Pt2 N4 H4F 109.5 . . ?
H4D N4 H4F 109.5 . . ?
H4E N4 H4F 109.5 . . ?
C1 O1 Pt1 122.3(11) . . ?
C6 O2 Pt1 119.5(11) . . ?
O1 Pt1 O2 88.4(5) . . ?
O1 Pt1 C11 82.6(6) . . ?
O2 Pt1 C11 82.2(6) . . ?
O1 Pt1 Cl2 179.2(4) . . ?
O2 Pt1 Cl2 91.1(4) . . ?
C11 Pt1 Cl2 96.7(5) . . ?
O1 Pt1 Cl1 88.7(3) . . ?
O2 Pt1 Cl1 177.0(3) . . ?
C11 Pt1 Cl1 98.1(5) . . ?
Cl2 Pt1 Cl1 91.79(17) . . ?
O1 Pt1 Pt2 86.1(3) . . ?
O2 Pt1 Pt2 86.7(3) . . ?
C11 Pt1 Pt2 164.3(6) . . ?
Cl2 Pt1 Pt2 94.49(12) . . ?
Cl1 Pt1 Pt2 92.50(12) . . ?
N1 Pt2 N2 90.4(5) . . ?
N1 Pt2 N3 178.3(5) . . ?
N2 Pt2 N3 89.5(6) . . ?
N1 Pt2 N4 87.3(5) . . ?
N2 Pt2 N4 176.6(5) . . ?
N3 Pt2 N4 92.7(5) . . ?
N1 Pt2 Pt1 80.5(4) . . ?
N2 Pt2 Pt1 79.8(4) . . ?
N3 Pt2 Pt1 101.2(4) . . ?
N4 Pt2 Pt1 102.3(4) . . ?
N1 Pt2 Pt3 87.2(4) . . ?
N2 Pt2 Pt3 87.5(4) . . ?
N3 Pt2 Pt3 91.1(4) . . ?
N4 Pt2 Pt3 89.9(4) . . ?
Pt1 Pt2 Pt3 162.18(3) . . ?
Cl3 Pt3 Cl3 180.0 . 2_665 ?
Cl3 Pt3 Cl4 90.02(17) . . ?
Cl3 Pt3 Cl4 89.98(17) 2_665 . ?
Cl3 Pt3 Cl4 89.98(17) . 2_665 ?
Cl3 Pt3 Cl4 90.02(17) 2_665 2_665 ?
Cl4 Pt3 Cl4 180.0 . 2_665 ?
Cl3 Pt3 Pt2 89.85(10) . . ?
Cl3 Pt3 Pt2 90.15(10) 2_665 . ?
Cl4 Pt3 Pt2 93.18(10) . . ?
Cl4 Pt3 Pt2 86.82(10) 2_665 . ?
Cl3 Pt3 Pt2 90.15(10) . 2_665 ?
Cl3 Pt3 Pt2 89.85(10) 2_665 2_665 ?
Cl4 Pt3 Pt2 86.82(10) . 2_665 ?
Cl4 Pt3 Pt2 93.18(10) 2_665 2_665 ?
Pt2 Pt3 Pt2 180.0 . 2_665 ?

loop_
_geom_bond_atom_site_label_1
_geom_bond_atom_site_label_2
_geom_bond_distance
_geom_bond_site_symmetry_2
_geom_bond_publ_flag
C1 O1 1.284(19) . ?
C1 N1 1.309(19) . ?
C1 C2 1.52(2) . ?
C2 C3 1.54(2) . ?
C2 C4 1.54(2) . ?
C2 C5 1.54(2) . ?
C3 H3A 0.9600 . ?
C3 H3B 0.9600 . ?
C3 H3C 0.9600 . ?
C4 H4A 0.9600 . ?
C4 H4B 0.9600 . ?
C4 H4C 0.9600 . ?
C5 H5A 0.9600 . ?
C5 H5B 0.9600 . ?
C5 H5C 0.9600 . ?
C6 N2 1.27(2) . ?
C6 O2 1.289(18) . ?
C6 C7 1.52(2) . ?
C7 C10 1.48(2) . ?
C7 C9 1.58(2) . ?
C7 C8 1.57(2) . ?
C8 H8A 0.9600 . ?
C8 H8B 0.9600 . ?
C8 H8C 0.9600 . ?
C9 H9A 0.9600 . ?
C9 H9B 0.9600 . ?
C9 H9C 0.9600 . ?
C10 H10A 0.9600 . ?
C10 H10B 0.9600 . ?
C10 H10C 0.9600 . ?
C11 C15 1.49(2) . ?
C11 C12 1.51(3) . ?
C11 Pt1 2.165(16) . ?
C11 H11 0.9800 . ?
C12 O3 1.28(3) . ?
C12 C13 1.40(3) . ?
C13 C14 1.47(3) . ?
C13 H13A 0.9700 . ?
C13 H13B 0.9700 . ?
C14 C15 1.52(3) . ?
C14 H14A 0.9700 . ?
C14 H14B 0.9700 . ?
C15 H15A 0.9700 . ?
C15 H15B 0.9700 . ?
C16 O4 1.205(16) . ?
C16 C17 1.494(17) . ?
C16 C20 1.508(17) . ?
C17 C18 1.530(18) . ?
C17 H17A 0.9700 . ?
C17 H17B 0.9700 . ?
C18 C19 1.518(18) . ?
C18 H18A 0.9700 . ?
C18 H18B 0.9700 . ?
C19 C20 1.555(18) . ?
C19 H19A 0.9700 . ?
C19 H19B 0.9700 . ?
C20 H20A 0.9700 . ?
C20 H20B 0.9700 . ?
Cl1 Pt1 2.311(4) . ?
Cl2 Pt1 2.281(4) . ?
Cl3 Pt3 2.312(4) . ?
Cl4 Pt3 2.312(4) . ?
N1 Pt2 1.996(12) . ?
N1 H1 0.8600 . ?
N2 Pt2 1.994(13) . ?
N2 H2 0.8600 . ?
N3 Pt2 2.063(11) . ?
N3 H3D 0.8900 . ?
N3 H3E 0.8900 . ?
N3 H3F 0.8900 . ?
N4 Pt2 2.071(12) . ?
N4 H4D 0.8900 . ?
N4 H4E 0.8900 . ?
N4 H4F 0.8900 . ?
O1 Pt1 1.987(11) . ?
O2 Pt1 2.018(12) . ?
Pt1 Pt2 2.7060(15) . ?
Pt2 Pt3 2.9812(19) . ?
Pt3 Cl3 2.312(4) 2_665 ?
Pt3 Cl4 2.312(4) 2_665 ?
Pt3 Pt2 2.9812(19) 2_665 ?

loop_
_geom_torsion_atom_site_label_1
_geom_torsion_atom_site_label_2
_geom_torsion_atom_site_label_3
_geom_torsion_atom_site_label_4
_geom_torsion
_geom_torsion_site_symmetry_1
_geom_torsion_site_symmetry_2
_geom_torsion_site_symmetry_3
_geom_torsion_site_symmetry_4
_geom_torsion_publ_flag
O1 C1 C2 C3 71.8(18) . . . . ?
N1 C1 C2 C3 -103.9(18) . . . . ?
O1 C1 C2 C4 -169.1(15) . . . . ?
N1 C1 C2 C4 15(2) . . . . ?
O1 C1 C2 C5 -51(2) . . . . ?
N1 C1 C2 C5 133.0(17) . . . . ?
N2 C6 C7 C10 96.6(19) . . . . ?
O2 C6 C7 C10 -81.7(18) . . . . ?
N2 C6 C7 C9 -141.8(16) . . . . ?
O2 C6 C7 C9 39.9(18) . . . . ?
N2 C6 C7 C8 -22(2) . . . . ?
O2 C6 C7 C8 160.0(13) . . . . ?
C15 C11 C12 O3 -157(2) . . . . ?
Pt1 C11 C12 O3 80(2) . . . . ?
C15 C11 C12 C13 19(3) . . . . ?
Pt1 C11 C12 C13 -103(2) . . . . ?
O3 C12 C13 C14 172(2) . . . . ?
C11 C12 C13 C14 -3(3) . . . . ?
C12 C13 C14 C15 -15(3) . . . . ?
C12 C11 C15 C14 -27(2) . . . . ?
Pt1 C11 C15 C14 94.2(16) . . . . ?
C13 C14 C15 C11 26(2) . . . . ?
O4 C16 C17 C18 167(4) . . . . ?
C20 C16 C17 C18 -13(4) . . . . ?
C16 C17 C18 C19 8(6) . . . . ?
C17 C18 C19 C20 1(7) . . . . ?
O4 C16 C20 C19 -166(4) . . . . ?
C17 C16 C20 C19 14(4) . . . . ?
C18 C19 C20 C16 -9(5) . . . . ?
O1 C1 N1 Pt2 -5(2) . . . . ?
C2 C1 N1 Pt2 170.0(12) . . . . ?
O2 C6 N2 Pt2 6(2) . . . . ?
C7 C6 N2 Pt2 -172.5(10) . . . . ?
N1 C1 O1 Pt1 -7(2) . . . . ?
C2 C1 O1 Pt1 177.2(11) . . . . ?
N2 C6 O2 Pt1 -12(2) . . . . ?
C7 C6 O2 Pt1 166.0(9) . . . . ?
C1 O1 Pt1 O2 97.9(12) . . . . ?
C1 O1 Pt1 C11 -179.8(13) . . . . ?
C1 O1 Pt1 Cl1 -81.5(12) . . . . ?
C1 O1 Pt1 Pt2 11.1(12) . . . . ?
C6 O2 Pt1 O1 -75.8(11) . . . . ?
C6 O2 Pt1 Cl2 104.8(11) . . . . ?
C6 O2 Pt1 Pt2 10.4(11) . . . . ?
C15 C11 Pt1 O1 79.3(14) . . . . ?
C12 C11 Pt1 O1 -164.7(16) . . . . ?
C15 C11 Pt1 O2 168.7(15) . . . . ?
C12 C11 Pt1 O2 -75.2(16) . . . . ?
C15 C11 Pt1 Cl2 -101.1(14) . . . . ?
C12 C11 Pt1 Cl2 15.0(16) . . . . ?
C15 C11 Pt1 Cl1 -8.3(14) . . . . ?
C12 C11 Pt1 Cl1 107.7(15) . . . . ?
C15 C11 Pt1 Pt2 123.7(17) . . . . ?
C12 C11 Pt1 Pt2 -120(2) . . . . ?
C1 N1 Pt2 N2 -69.2(14) . . . . ?
C1 N1 Pt2 N4 113.3(14) . . . . ?
C1 N1 Pt2 Pt1 10.4(13) . . . . ?
C1 N1 Pt2 Pt3 -156.7(13) . . . . ?
C6 N2 Pt2 N1 82.3(15) . . . . ?
C6 N2 Pt2 N3 -99.4(15) . . . . ?
C6 N2 Pt2 Pt1 2.0(14) . . . . ?
C6 N2 Pt2 Pt3 169.5(15) . . . . ?
O1 Pt1 Pt2 N1 -8.7(5) . . . . ?
O2 Pt1 Pt2 N1 -97.3(5) . . . . ?
C11 Pt1 Pt2 N1 -52.8(17) . . . . ?
Cl2 Pt1 Pt2 N1 171.8(4) . . . . ?
Cl1 Pt1 Pt2 N1 79.8(4) . . . . ?
O1 Pt1 Pt2 N2 83.4(5) . . . . ?
O2 Pt1 Pt2 N2 -5.2(5) . . . . ?
C11 Pt1 Pt2 N2 39.3(17) . . . . ?
Cl2 Pt1 Pt2 N2 -96.1(4) . . . . ?
Cl1 Pt1 Pt2 N2 171.9(4) . . . . ?
O1 Pt1 Pt2 N3 170.9(5) . . . . ?
O2 Pt1 Pt2 N3 82.2(5) . . . . ?
C11 Pt1 Pt2 N3 126.8(17) . . . . ?
Cl2 Pt1 Pt2 N3 -8.6(4) . . . . ?
Cl1 Pt1 Pt2 N3 -100.6(4) . . . . ?
O1 Pt1 Pt2 N4 -93.8(5) . . . . ?
O2 Pt1 Pt2 N4 177.5(5) . . . . ?
C11 Pt1 Pt2 N4 -137.9(17) . . . . ?
Cl2 Pt1 Pt2 N4 86.6(4) . . . . ?
Cl1 Pt1 Pt2 N4 -5.3(4) . . . . ?
O1 Pt1 Pt2 Pt3 38.2(3) . . . . ?
O2 Pt1 Pt2 Pt3 -50.4(3) . . . . ?
C11 Pt1 Pt2 Pt3 -5.9(16) . . . . ?
Cl2 Pt1 Pt2 Pt3 -141.33(15) . . . . ?
Cl1 Pt1 Pt2 Pt3 126.68(14) . . . . ?
N1 Pt2 Pt3 Cl3 -44.3(4) . . . . ?
N2 Pt2 Pt3 Cl3 -134.8(4) . . . . ?
N3 Pt2 Pt3 Cl3 135.7(4) . . . . ?
N4 Pt2 Pt3 Cl3 43.0(4) . . . . ?
Pt1 Pt2 Pt3 Cl3 -90.42(15) . . . . ?
N1 Pt2 Pt3 Cl3 135.7(4) . . . 2_665 ?
N2 Pt2 Pt3 Cl3 45.2(4) . . . 2_665 ?
N3 Pt2 Pt3 Cl3 -44.3(4) . . . 2_665 ?
N4 Pt2 Pt3 Cl3 -137.0(4) . . . 2_665 ?
Pt1 Pt2 Pt3 Cl3 89.58(15) . . . 2_665 ?
N1 Pt2 Pt3 Cl4 45.7(4) . . . . ?
N2 Pt2 Pt3 Cl4 -44.8(4) . . . . ?
N3 Pt2 Pt3 Cl4 -134.3(4) . . . . ?
N4 Pt2 Pt3 Cl4 133.1(4) . . . . ?
Pt1 Pt2 Pt3 Cl4 -0.40(14) . . . . ?
N1 Pt2 Pt3 Cl4 -134.3(4) . . . 2_665 ?
N2 Pt2 Pt3 Cl4 135.2(4) . . . 2_665 ?
N3 Pt2 Pt3 Cl4 45.7(4) . . . 2_665 ?
N4 Pt2 Pt3 Cl4 -46.9(4) . . . 2_665 ?
Pt1 Pt2 Pt3 Cl4 179.60(14) . . . 2_665 ?
